data_2229550
loop_
_publ_author_name
'Karczmarzyk, Zbigniew'
'Woli\'nska, Ewa'
'Fruzi\'nski, Andrzej'

_publ_section_title
;
 <i>N</i>-{2-[(4<i>S</i>)-4-<i>tert</i>-Butyl-4,5-dihydro-1,3-oxazol-2-yl]phenyl}-5,6-diphenyl-1,2,4-triazin-3-amine
;
_journal_coeditor_code XU5158
_journal_issue 3
_journal_name_full 'Acta Crystallographica Section E'
_journal_page_first o651
_journal_paper_doi 10.1107/S1600536811005411
_journal_volume 67
_journal_year 2011
_chemical_formula_iupac 'C28 H27 N5 O'
_chemical_formula_moiety 'C28 H27 N5 O'
_chemical_formula_sum 'C28 H27 N5 O'
_chemical_formula_weight 449.55
_chemical_melting_point_gt 489
_chemical_melting_point_lt 490
_chemical_name_systematic
;
<i>N</i>-{2-[(4<i>S</i>)-4-<i>tert</i>-Butyl-4,5-dihydro-1,3-oxazol-
2-yl]phenyl}-5,6-diphenyl-1,2,4-triazin-3-amine
;
_space_group_IT_number 19
_symmetry_cell_setting orthorhombic
_symmetry_space_group_name_Hall 'P 2ac 2ab'
_symmetry_space_group_name_H-M 'P 21 21 21'
_atom_sites_solution_hydrogens difmap
_atom_sites_solution_primary direct
_atom_sites_solution_secondary difmap
_audit_creation_method SHELXL-97
_cell_angle_alpha 90.00
_cell_angle_beta 90.00
_cell_angle_gamma 90.00
_cell_formula_units_Z 4
_cell_length_a 6.3306(2)
_cell_length_b 16.9244(6)
_cell_length_c 22.5787(8)
_cell_measurement_reflns_used 1210
_cell_measurement_temperature 293(2)
_cell_measurement_theta_max 30.04
_cell_measurement_theta_min 4.64
_cell_volume 2419.12(14)
_computing_cell_refinement 'SAINT (Bruker, 2005)'
_computing_data_collection 'APEX2 (Bruker, 2005)'
_computing_data_reduction 'SAINT (Bruker, 2005)'
_computing_molecular_graphics 'ORTEP-3 for Windows (Farrugia, 1997)'
_computing_publication_material 'SHELXL97 (Sheldrick, 2008) and WinGX (Farrugia, 1999)'
_computing_structure_refinement 'SHELXL97 (Sheldrick, 2008)'
_computing_structure_solution 'SHELXS97 (Sheldrick, 2008)'
_diffrn_ambient_temperature 293(2)
_diffrn_measured_fraction_theta_full 0.986
_diffrn_measured_fraction_theta_max 0.986
_diffrn_measurement_device_type 'Bruker SMART APEXII CCD'
_diffrn_measurement_method \w
_diffrn_radiation_monochromator graphite
_diffrn_radiation_source 'fine-focus sealed tube'
_diffrn_radiation_type CuK\a
_diffrn_radiation_wavelength 1.54178
_diffrn_reflns_av_R_equivalents 0.0904
_diffrn_reflns_av_sigmaI/netI 0.0540
_diffrn_reflns_limit_h_max 6
_diffrn_reflns_limit_h_min -7
_diffrn_reflns_limit_k_max 20
_diffrn_reflns_limit_k_min -20
_diffrn_reflns_limit_l_max 27
_diffrn_reflns_limit_l_min -27
_diffrn_reflns_number 28527
_diffrn_reflns_theta_full 70.21
_diffrn_reflns_theta_max 70.21
_diffrn_reflns_theta_min 3.26
_diffrn_standards_number 0
_exptl_absorpt_coefficient_mu 0.612
_exptl_absorpt_correction_T_max 1.0000
_exptl_absorpt_correction_T_min 0.8815
_exptl_absorpt_correction_type multi-scan
_exptl_absorpt_process_details '(SADABS; Bruker, 2005)'
_exptl_crystal_colour yellow
_exptl_crystal_density_diffrn 1.234
_exptl_crystal_density_method 'not measured'
_exptl_crystal_description needle
_exptl_crystal_F_000 952
_exptl_crystal_size_max 0.54
_exptl_crystal_size_mid 0.02
_exptl_crystal_size_min 0.02
_refine_diff_density_max 0.146
_refine_diff_density_min -0.171
_refine_ls_extinction_coef 0.0053(5)
_refine_ls_extinction_expression Fc^*^=kFc[1+0.001xFc^2^\l^3^/sin(2\q)]^-1/4^
_refine_ls_extinction_method 'SHELXL97 (Sheldrick, 2008)'
_refine_ls_goodness_of_fit_ref 1.054
_refine_ls_hydrogen_treatment mixed
_refine_ls_matrix_type full
_refine_ls_number_parameters 311
_refine_ls_number_reflns 2625
_refine_ls_number_restraints 0
_refine_ls_restrained_S_all 1.054
_refine_ls_R_factor_all 0.0928
_refine_ls_R_factor_gt 0.0501
_refine_ls_shift/su_max 0.000
_refine_ls_shift/su_mean 0.000
_refine_ls_structure_factor_coef Fsqd
_refine_ls_weighting_details 'calc w=1/[\s^2^(Fo^2^)+(0.0683P)^2^] where P=(Fo^2^+2Fc^2^)/3'
_refine_ls_weighting_scheme calc
_refine_ls_wR_factor_gt 0.1115
_refine_ls_wR_factor_ref 0.1343
_reflns_number_gt 1648
_reflns_number_total 2625
_reflns_threshold_expression I>2\s(I)
_cod_data_source_file xu5158.cif
_cod_data_source_block I
_cod_database_code 2229550
_cod_database_fobs_code 2229550

loop_
_symmetry_equiv_pos_as_xyz
'x, y, z'
'-x+1/2, -y, z+1/2'
'x+1/2, -y+1/2, -z'
'-x, y+1/2, -z+1/2'

loop_
_atom_site_type_symbol
_atom_site_label
_atom_site_fract_x
_atom_site_fract_y
_atom_site_fract_z
_atom_site_U_iso_or_equiv
_atom_site_adp_type
_atom_site_calc_flag
_atom_site_refinement_flags
_atom_site_occupancy
_atom_site_disorder_assembly
_atom_site_disorder_group
O O18 0.9330(4) 0.61773(16) 0.78505(12) 0.0793(8) Uani d . 1 . .
N N1 -0.0592(5) 0.54476(19) 0.97426(12) 0.0735(9) Uani d . 1 . .
N N2 0.0979(5) 0.58502(18) 0.94731(14) 0.0728(9) Uani d . 1 . .
N N4 0.1210(5) 0.48257(17) 0.87487(12) 0.0640(8) Uani d . 1 . .
N N7 0.3575(5) 0.58275(18) 0.87252(13) 0.0697(9) Uani d . 1 . .
H H7 0.411(8) 0.548(2) 0.8420(18) 0.105 Uiso d . 1 . .
N N15 0.6459(5) 0.54077(19) 0.79214(13) 0.0716(9) Uani d . 1 . .
C C3 0.1856(6) 0.5505(2) 0.90057(16) 0.0611(9) Uani d . 1 . .
C C5 -0.0365(6) 0.4448(2) 0.90072(15) 0.0578(9) Uani d . 1 . .
C C6 -0.1237(6) 0.4751(2) 0.95379(15) 0.0613(9) Uani d . 1 . .
C C8 0.4787(6) 0.6496(2) 0.88589(15) 0.0647(10) Uani d . 1 . .
C C9 0.6707(6) 0.6585(2) 0.85444(16) 0.0637(10) Uani d . 1 . .
C C10 0.7987(7) 0.7239(2) 0.86881(17) 0.0784(11) Uani d . 1 . .
H H10 0.9268 0.7306 0.8493 0.118 Uiso calc R 1 . .
C C11 0.7389(8) 0.7781(3) 0.91095(19) 0.0894(14) Uani d . 1 . .
H H11 0.8266 0.8205 0.9200 0.134 Uiso calc R 1 . .
C C12 0.5491(8) 0.7693(2) 0.93957(18) 0.0828(12) Uani d . 1 . .
H H12 0.5080 0.8064 0.9677 0.124 Uiso calc R 1 . .
C C13 0.4183(8) 0.7061(2) 0.92720(16) 0.0780(12) Uani d . 1 . .
H H13 0.2893 0.7014 0.9466 0.117 Uiso calc R 1 . .
C C14 0.7399(6) 0.6022(2) 0.80992(16) 0.0647(10) Uani d . 1 . .
C C16 0.7797(6) 0.5003(2) 0.74766(16) 0.0668(10) Uani d . 1 . .
H H16 0.8305 0.4509 0.7653 0.100 Uiso calc R 1 . .
C C17 0.9690(7) 0.5565(3) 0.74209(19) 0.0855(12) Uani d . 1 . .
H H171 1.0999 0.5289 0.7504 0.128 Uiso calc R 1 . .
H H172 0.9764 0.5786 0.7025 0.128 Uiso calc R 1 . .
C C19 0.6617(6) 0.4794(2) 0.69076(17) 0.0741(11) Uani d . 1 . .
C C20 0.4820(8) 0.4227(3) 0.7063(2) 0.1036(15) Uani d . 1 . .
H H201 0.3925 0.4466 0.7357 0.155 Uiso calc R 1 . .
H H202 0.5398 0.3744 0.7217 0.155 Uiso calc R 1 . .
H H203 0.4007 0.4115 0.6714 0.155 Uiso calc R 1 . .
C C21 0.8171(9) 0.4373(3) 0.64968(19) 0.1075(16) Uani d . 1 . .
H H211 0.8815 0.3940 0.6704 0.161 Uiso calc R 1 . .
H H212 0.9243 0.4737 0.6371 0.161 Uiso calc R 1 . .
H H213 0.7429 0.4176 0.6157 0.161 Uiso calc R 1 . .
C C22 0.5743(10) 0.5535(3) 0.6608(2) 0.1179(18) Uani d . 1 . .
H H221 0.6884 0.5888 0.6516 0.177 Uiso calc R 1 . .
H H222 0.4769 0.5793 0.6870 0.177 Uiso calc R 1 . .
H H223 0.5026 0.5389 0.6250 0.177 Uiso calc R 1 . .
C C51 -0.1113(6) 0.3731(2) 0.86873(14) 0.0588(9) Uani d . 1 . .
C C52 0.0351(7) 0.3342(2) 0.83248(16) 0.0694(11) Uani d . 1 . .
H H52 0.1747 0.3513 0.8317 0.104 Uiso calc R 1 . .
C C53 -0.0247(7) 0.2709(2) 0.7979(2) 0.0833(12) Uani d . 1 . .
H H53 0.0742 0.2456 0.7741 0.125 Uiso calc R 1 . .
C C54 -0.2320(7) 0.2451(2) 0.7986(2) 0.0828(12) Uani d . 1 . .
H H54 -0.2729 0.2026 0.7751 0.124 Uiso calc R 1 . .
C C55 -0.3780(7) 0.2826(2) 0.83435(18) 0.0802(12) Uani d . 1 . .
H H55 -0.5171 0.2650 0.8351 0.120 Uiso calc R 1 . .
C C56 -0.3186(6) 0.3463(2) 0.86901(16) 0.0684(10) Uani d . 1 . .
H H56 -0.4184 0.3713 0.8927 0.103 Uiso calc R 1 . .
C C61 -0.2858(6) 0.4352(2) 0.99015(15) 0.0676(10) Uani d . 1 . .
C C62 -0.2523(8) 0.3591(2) 1.01024(18) 0.0882(13) Uani d . 1 . .
H H62 -0.1272 0.3328 1.0013 0.132 Uiso calc R 1 . .
C C63 -0.4080(12) 0.3219(4) 1.0441(2) 0.119(2) Uani d . 1 . .
H H63 -0.3863 0.2707 1.0579 0.179 Uiso calc R 1 . .
C C64 -0.5935(11) 0.3607(5) 1.0572(2) 0.133(3) Uani d . 1 . .
H H64 -0.6972 0.3355 1.0794 0.200 Uiso calc R 1 . .
C C65 -0.6258(9) 0.4369(4) 1.0375(2) 0.1133(19) Uani d . 1 . .
H H65 -0.7513 0.4631 1.0460 0.170 Uiso calc R 1 . .
C C66 -0.4700(6) 0.4739(3) 1.00486(17) 0.0838(13) Uani d . 1 . .
H H66 -0.4897 0.5258 0.9926 0.126 Uiso calc R 1 . .

loop_
_atom_site_aniso_label
_atom_site_aniso_U_11
_atom_site_aniso_U_22
_atom_site_aniso_U_33
_atom_site_aniso_U_12
_atom_site_aniso_U_13
_atom_site_aniso_U_23
O18 0.0671(17) 0.0869(18) 0.0839(17) -0.0114(14) 0.0118(14) 0.0045(16)
N1 0.079(2) 0.074(2) 0.068(2) -0.0071(18) 0.0151(17) -0.0099(17)
N2 0.078(2) 0.072(2) 0.0678(19) -0.0101(17) 0.0166(17) -0.0130(17)
N4 0.0636(19) 0.0691(19) 0.0592(17) -0.0067(16) 0.0089(15) -0.0032(15)
N7 0.072(2) 0.070(2) 0.067(2) -0.0153(17) 0.0156(17) -0.0113(16)
N15 0.074(2) 0.073(2) 0.0673(19) -0.0073(18) 0.0152(17) -0.0071(17)
C3 0.062(2) 0.063(2) 0.058(2) -0.0057(19) 0.0050(18) -0.0041(19)
C5 0.059(2) 0.060(2) 0.054(2) 0.0002(18) 0.0035(17) 0.0006(17)
C6 0.066(2) 0.067(2) 0.051(2) -0.0009(19) 0.0042(18) -0.0020(18)
C8 0.072(2) 0.064(2) 0.058(2) -0.007(2) 0.0023(19) 0.0023(19)
C9 0.066(2) 0.065(2) 0.059(2) -0.0057(19) -0.0018(18) 0.0071(19)
C10 0.080(3) 0.078(3) 0.076(3) -0.022(2) -0.002(2) 0.009(2)
C11 0.110(4) 0.078(3) 0.080(3) -0.026(3) -0.009(3) -0.005(2)
C12 0.103(3) 0.074(3) 0.071(3) -0.013(3) 0.001(3) -0.012(2)
C13 0.093(3) 0.075(3) 0.066(2) -0.013(2) 0.003(2) -0.014(2)
C14 0.059(2) 0.073(2) 0.061(2) -0.007(2) 0.0077(19) 0.009(2)
C16 0.066(2) 0.074(2) 0.061(2) 0.0077(19) 0.0127(19) 0.0087(19)
C17 0.075(3) 0.101(3) 0.080(3) -0.005(3) 0.014(2) -0.003(3)
C19 0.078(3) 0.079(3) 0.065(2) 0.008(2) 0.003(2) 0.001(2)
C20 0.095(3) 0.108(4) 0.108(3) -0.017(3) 0.008(3) -0.024(3)
C21 0.109(4) 0.136(4) 0.077(3) 0.014(3) 0.023(3) -0.016(3)
C22 0.123(4) 0.128(4) 0.103(4) 0.032(4) -0.023(3) 0.025(3)
C51 0.065(2) 0.056(2) 0.056(2) -0.0021(18) -0.0004(18) -0.0003(17)
C52 0.071(3) 0.063(2) 0.075(3) 0.002(2) 0.006(2) -0.008(2)
C53 0.086(3) 0.070(3) 0.094(3) 0.003(2) 0.010(3) -0.018(2)
C54 0.088(3) 0.072(3) 0.088(3) -0.004(2) -0.008(3) -0.017(2)
C55 0.076(3) 0.073(3) 0.092(3) -0.006(2) -0.008(2) -0.014(2)
C56 0.064(2) 0.073(2) 0.068(2) -0.004(2) 0.0008(19) -0.002(2)
C61 0.072(3) 0.080(3) 0.051(2) -0.015(2) 0.0057(18) 0.000(2)
C62 0.110(4) 0.088(3) 0.067(2) -0.022(3) 0.003(2) 0.008(2)
C63 0.159(6) 0.117(4) 0.081(3) -0.054(4) -0.001(4) 0.020(3)
C64 0.126(5) 0.199(7) 0.075(3) -0.074(6) 0.013(4) 0.007(4)
C65 0.086(4) 0.180(6) 0.074(3) -0.032(4) 0.015(3) -0.001(4)
C66 0.065(3) 0.125(4) 0.062(2) -0.011(3) 0.009(2) -0.005(2)

loop_
_atom_type_symbol
_atom_type_description
_atom_type_scat_dispersion_real
_atom_type_scat_dispersion_imag
_atom_type_scat_source
C C 0.0181 0.0000 'International Tables Vol C Tables 4.2.6.8 and 6.1.1.4'
H H 0.0000 0.0000 'International Tables Vol C Tables 4.2.6.8 and 6.1.1.4'
N N 0.0311 0.0000 'International Tables Vol C Tables 4.2.6.8 and 6.1.1.4'
O O 0.0492 0.0000 'International Tables Vol C Tables 4.2.6.8 and 6.1.1.4'

loop_
_geom_angle_atom_site_label_1
_geom_angle_atom_site_label_2
_geom_angle_atom_site_label_3
_geom_angle_site_symmetry_1
_geom_angle_site_symmetry_3
_geom_angle
_geom_angle_publ_flag
C14 O18 C17 . . 106.3(3) ?
C6 N1 N2 . . 121.1(3) ?
C3 N2 N1 . . 116.3(3) ?
C5 N4 C3 . . 116.8(3) ?
C3 N7 C8 . . 131.1(3) ?
C3 N7 H7 . . 111(3) ?
C8 N7 H7 . . 117(3) ?
C14 N15 C16 . . 109.1(3) ?
N2 C3 N4 . . 126.1(3) ?
N2 C3 N7 . . 121.5(3) ?
N4 C3 N7 . . 112.4(3) ?
N4 C5 C6 . . 119.6(3) ?
N4 C5 C51 . . 114.8(3) ?
C6 C5 C51 . . 125.6(3) ?
N1 C6 C5 . . 119.7(3) ?
N1 C6 C61 . . 115.2(3) ?
C5 C6 C61 . . 125.1(3) ?
C13 C8 N7 . . 123.4(3) ?
C13 C8 C9 . . 119.9(3) ?
N7 C8 C9 . . 116.7(3) ?
C10 C9 C8 . . 117.5(4) ?
C10 C9 C14 . . 120.0(4) ?
C8 C9 C14 . . 122.4(3) ?
C11 C10 C9 . . 121.7(4) ?
C11 C10 H10 . . 119.2 ?
C9 C10 H10 . . 119.2 ?
C10 C11 C12 . . 119.6(4) ?
C10 C11 H11 . . 120.2 ?
C12 C11 H11 . . 120.2 ?
C11 C12 C13 . . 121.0(4) ?
C11 C12 H12 . . 119.5 ?
C13 C12 H12 . . 119.5 ?
C12 C13 C8 . . 120.3(4) ?
C12 C13 H13 . . 119.9 ?
C8 C13 H13 . . 119.9 ?
N15 C14 O18 . . 116.6(4) ?
N15 C14 C9 . . 128.1(3) ?
O18 C14 C9 . . 115.3(3) ?
N15 C16 C19 . . 113.4(3) ?
N15 C16 C17 . . 102.4(3) ?
C19 C16 C17 . . 117.1(3) ?
N15 C16 H16 . . 107.8 ?
C19 C16 H16 . . 107.8 ?
C17 C16 H16 . . 107.8 ?
O18 C17 C16 . . 105.5(3) ?
O18 C17 H171 . . 110.6 ?
C16 C17 H171 . . 110.6 ?
O18 C17 H172 . . 110.6 ?
C16 C17 H172 . . 110.6 ?
H171 C17 H172 . . 108.8 ?
C16 C19 C22 . . 111.1(3) ?
C16 C19 C20 . . 108.4(3) ?
C22 C19 C20 . . 110.3(4) ?
C16 C19 C21 . . 107.7(3) ?
C22 C19 C21 . . 110.3(4) ?
C20 C19 C21 . . 109.0(3) ?
C19 C20 H201 . . 109.5 ?
C19 C20 H202 . . 109.5 ?
H201 C20 H202 . . 109.5 ?
C19 C20 H203 . . 109.5 ?
H201 C20 H203 . . 109.5 ?
H202 C20 H203 . . 109.5 ?
C19 C21 H211 . . 109.5 ?
C19 C21 H212 . . 109.5 ?
H211 C21 H212 . . 109.5 ?
C19 C21 H213 . . 109.5 ?
H211 C21 H213 . . 109.5 ?
H212 C21 H213 . . 109.5 ?
C19 C22 H221 . . 109.5 ?
C19 C22 H222 . . 109.5 ?
H221 C22 H222 . . 109.5 ?
C19 C22 H223 . . 109.5 ?
H221 C22 H223 . . 109.5 ?
H222 C22 H223 . . 109.5 ?
C56 C51 C52 . . 118.3(3) ?
C56 C51 C5 . . 124.4(3) ?
C52 C51 C5 . . 117.1(3) ?
C53 C52 C51 . . 120.9(4) ?
C53 C52 H52 . . 119.5 ?
C51 C52 H52 . . 119.5 ?
C52 C53 C54 . . 120.0(4) ?
C52 C53 H53 . . 120.0 ?
C54 C53 H53 . . 120.0 ?
C53 C54 C55 . . 119.7(4) ?
C53 C54 H54 . . 120.1 ?
C55 C54 H54 . . 120.1 ?
C54 C55 C56 . . 120.4(4) ?
C54 C55 H55 . . 119.8 ?
C56 C55 H55 . . 119.8 ?
C55 C56 C51 . . 120.6(4) ?
C55 C56 H56 . . 119.7 ?
C51 C56 H56 . . 119.7 ?
C66 C61 C62 . . 119.6(4) ?
C66 C61 C6 . . 120.3(4) ?
C62 C61 C6 . . 120.1(4) ?
C61 C62 C63 . . 119.4(5) ?
C61 C62 H62 . . 120.3 ?
C63 C62 H62 . . 120.3 ?
C64 C63 C62 . . 120.2(6) ?
C64 C63 H63 . . 119.9 ?
C62 C63 H63 . . 119.9 ?
C65 C64 C63 . . 120.2(6) ?
C65 C64 H64 . . 119.9 ?
C63 C64 H64 . . 119.9 ?
C64 C65 C66 . . 119.3(6) ?
C64 C65 H65 . . 120.3 ?
C66 C65 H65 . . 120.3 ?
C61 C66 C65 . . 121.2(5) ?
C61 C66 H66 . . 119.4 ?
C65 C66 H66 . . 119.4 ?

loop_
_geom_bond_atom_site_label_1
_geom_bond_atom_site_label_2
_geom_bond_site_symmetry_2
_geom_bond_distance
_geom_bond_publ_flag
O18 C14 . 1.370(4) ?
O18 C17 . 1.437(5) ?
N1 C6 . 1.330(4) ?
N1 N2 . 1.351(4) ?
N2 C3 . 1.328(4) ?
N4 C5 . 1.320(4) ?
N4 C3 . 1.351(4) ?
N7 C3 . 1.372(4) ?
N7 C8 . 1.399(4) ?
N7 H7 . 0.97(4) ?
N15 C14 . 1.264(5) ?
N15 C16 . 1.482(5) ?
C5 C6 . 1.415(5) ?
C5 C51 . 1.490(5) ?
C6 C61 . 1.478(5) ?
C8 C13 . 1.390(5) ?
C8 C9 . 1.416(5) ?
C9 C10 . 1.410(5) ?
C9 C14 . 1.452(5) ?
C10 C11 . 1.375(6) ?
C10 H10 . 0.9300 ?
C11 C12 . 1.372(6) ?
C11 H11 . 0.9300 ?
C12 C13 . 1.381(6) ?
C12 H12 . 0.9300 ?
C13 H13 . 0.9300 ?
C16 C19 . 1.527(5) ?
C16 C17 . 1.536(6) ?
C16 H16 . 0.9800 ?
C17 H171 . 0.9700 ?
C17 H172 . 0.9700 ?
C19 C22 . 1.528(5) ?
C19 C20 . 1.530(6) ?
C19 C21 . 1.529(6) ?
C20 H201 . 0.9600 ?
C20 H202 . 0.9600 ?
C20 H203 . 0.9600 ?
C21 H211 . 0.9600 ?
C21 H212 . 0.9600 ?
C21 H213 . 0.9600 ?
C22 H221 . 0.9600 ?
C22 H222 . 0.9600 ?
C22 H223 . 0.9600 ?
C51 C56 . 1.389(5) ?
C51 C52 . 1.401(5) ?
C52 C53 . 1.379(5) ?
C52 H52 . 0.9300 ?
C53 C54 . 1.383(6) ?
C53 H53 . 0.9300 ?
C54 C55 . 1.382(6) ?
C54 H54 . 0.9300 ?
C55 C56 . 1.383(5) ?
C55 H55 . 0.9300 ?
C56 H56 . 0.9300 ?
C61 C66 . 1.377(5) ?
C61 C62 . 1.382(5) ?
C62 C63 . 1.397(7) ?
C62 H62 . 0.9300 ?
C63 C64 . 1.378(9) ?
C63 H63 . 0.9300 ?
C64 C65 . 1.380(8) ?
C64 H64 . 0.9300 ?
C65 C66 . 1.381(6) ?
C65 H65 . 0.9300 ?
C66 H66 . 0.9300 ?

loop_
_geom_hbond_atom_site_label_D
_geom_hbond_atom_site_label_H
_geom_hbond_atom_site_label_A
_geom_hbond_site_symmetry_A
_geom_hbond_distance_DH
_geom_hbond_distance_HA
_geom_hbond_distance_DA
_geom_hbond_angle_DHA
_geom_hbond_publ_flag
N7 H7 N15 . 0.97(4) 1.87(5) 2.671(4) 138(4) y
C13 H13 N2 . 0.93 2.31 2.919(5) 122 y
C53 H53 O18 4_646 0.93 2.54 3.250(5) 133 y

loop_
_geom_torsion_atom_site_label_1
_geom_torsion_atom_site_label_2
_geom_torsion_atom_site_label_3
_geom_torsion_atom_site_label_4
_geom_torsion_site_symmetry_1
_geom_torsion_site_symmetry_2
_geom_torsion_site_symmetry_3
_geom_torsion_site_symmetry_4
_geom_torsion
_geom_torsion_publ_flag
C6 N1 N2 C3 . . . . -1.4(5) ?
N1 N2 C3 N4 . . . . 5.9(6) ?
N1 N2 C3 N7 . . . . -174.7(3) ?
C5 N4 C3 N2 . . . . -4.1(5) ?
C5 N4 C3 N7 . . . . 176.4(3) ?
C8 N7 C3 N2 . . . . 3.9(6) ?
C8 N7 C3 N4 . . . . -176.7(3) ?
C3 N4 C5 C6 . . . . -1.9(5) ?
C3 N4 C5 C51 . . . . 176.3(3) ?
N2 N1 C6 C5 . . . . -4.2(5) ?
N2 N1 C6 C61 . . . . 175.7(3) ?
N4 C5 C6 N1 . . . . 6.0(5) ?
C51 C5 C6 N1 . . . . -172.0(3) ?
N4 C5 C6 C61 . . . . -174.0(3) ?
C51 C5 C6 C61 . . . . 8.0(6) ?
C3 N7 C8 C13 . . . . -12.4(6) ?
C3 N7 C8 C9 . . . . 168.3(4) ?
C13 C8 C9 C10 . . . . 2.8(5) ?
N7 C8 C9 C10 . . . . -177.8(3) ?
C13 C8 C9 C14 . . . . -178.7(3) ?
N7 C8 C9 C14 . . . . 0.7(5) ?
C8 C9 C10 C11 . . . . -1.1(6) ?
C14 C9 C10 C11 . . . . -179.6(4) ?
C9 C10 C11 C12 . . . . -0.7(6) ?
C10 C11 C12 C13 . . . . 0.8(7) ?
C11 C12 C13 C8 . . . . 0.9(6) ?
N7 C8 C13 C12 . . . . 177.9(4) ?
C9 C8 C13 C12 . . . . -2.8(6) ?
C16 N15 C14 O18 . . . . 0.8(5) ?
C16 N15 C14 C9 . . . . -178.1(3) ?
C17 O18 C14 N15 . . . . 1.9(4) ?
C17 O18 C14 C9 . . . . -179.1(3) ?
C10 C9 C14 N15 . . . . 179.6(4) ?
C8 C9 C14 N15 . . . . 1.2(6) ?
C10 C9 C14 O18 . . . . 0.7(5) ?
C8 C9 C14 O18 . . . . -177.7(3) ?
C14 N15 C16 C19 . . . . -130.0(4) ?
C14 N15 C16 C17 . . . . -2.9(4) ?
C14 O18 C17 C16 . . . . -3.5(4) ?
N15 C16 C17 O18 . . . . 3.8(4) ?
C19 C16 C17 O18 . . . . 128.6(4) ?
N15 C16 C19 C22 . . . . 59.9(5) ?
C17 C16 C19 C22 . . . . -59.1(5) ?
N15 C16 C19 C20 . . . . -61.5(4) ?
C17 C16 C19 C20 . . . . 179.5(3) ?
N15 C16 C19 C21 . . . . -179.2(3) ?
C17 C16 C19 C21 . . . . 61.8(5) ?
N4 C5 C51 C56 . . . . -148.3(4) ?
C6 C5 C51 C56 . . . . 29.8(6) ?
N4 C5 C51 C52 . . . . 26.6(4) ?
C6 C5 C51 C52 . . . . -155.3(3) ?
C56 C51 C52 C53 . . . . 0.0(5) ?
C5 C51 C52 C53 . . . . -175.1(3) ?
C51 C52 C53 C54 . . . . 0.1(6) ?
C52 C53 C54 C55 . . . . -0.4(7) ?
C53 C54 C55 C56 . . . . 0.5(7) ?
C54 C55 C56 C51 . . . . -0.4(6) ?
C52 C51 C56 C55 . . . . 0.1(5) ?
C5 C51 C56 C55 . . . . 174.9(3) ?
N1 C6 C61 C66 . . . . 54.0(5) ?
C5 C6 C61 C66 . . . . -126.1(4) ?
N1 C6 C61 C62 . . . . -125.2(4) ?
C5 C6 C61 C62 . . . . 54.7(5) ?
C66 C61 C62 C63 . . . . 1.4(6) ?
C6 C61 C62 C63 . . . . -179.4(4) ?
C61 C62 C63 C64 . . . . 0.2(8) ?
C62 C63 C64 C65 . . . . -0.7(9) ?
C63 C64 C65 C66 . . . . -0.4(8) ?
C62 C61 C66 C65 . . . . -2.5(6) ?
C6 C61 C66 C65 . . . . 178.3(4) ?
C64 C65 C66 C61 . . . . 2.0(7) ?

loop_
_cod_related_entry_id
_cod_related_entry_database
_cod_related_entry_code
1 ChemSpider 30656559
